data_9007245
loop_
_publ_author_name
'Lundegaard, L. F.'
'Miletich, R.'
'Balic-Zunic T'
'Makovicky, E.'

_publ_section_title
;
 Equation of state and crystal structure of Sb2S3 between 0 and 10 GPa
 Sample: Romania, P = 7.406 GPa
;
_journal_name_full 'Physics and Chemistry of Minerals'
_journal_page_first 463
_journal_page_last 468
_journal_paper_doi 10.1007/s00269-003-0339-x
_journal_volume 30
_journal_year 2003
_chemical_formula_sum 'S3 Sb2'
_chemical_name_mineral Stibnite
_space_group_IT_number 62
_symmetry_space_group_name_Hall '-P 2ac 2n'
_symmetry_space_group_name_H-M 'P n m a'
_cell_angle_alpha 90
_cell_angle_beta 90
_cell_angle_gamma 90
_cell_length_a 10.529
_cell_length_b 3.7458
_cell_length_c 10.604
_cell_formula_units_Z 4
_cell_volume 418.217
_database_code_amcsd 0008830
_diffrn_ambient_pressure 7.406e+06
_exptl_crystal_density_diffrn 5.395
_cod_original_formula_sum 'Sb2 S3'
_cod_database_code 9007245

loop_
_space_group_symop_operation_xyz
x,y,z
x,1/2-y,z
-x,1/2+y,-z
1/2-x,1/2+y,1/2+z
1/2+x,1/2-y,1/2-z
1/2+x,y,1/2-z
1/2-x,-y,1/2+z
-x,-y,-z

loop_
_atom_site_label
_atom_site_fract_x
_atom_site_fract_y
_atom_site_fract_z
_atom_site_U_iso_or_equiv
Sb1 0.01190 0.25000 0.67350 0.01540
Sb2 0.33890 0.25000 0.46320 0.01750
S1 0.05100 0.25000 0.12700 0.00680
S2 0.37090 0.25000 0.06060 0.01400
S3 0.22080 0.25000 0.79940 0.01250

loop_
_cod_related_entry_id
_cod_related_entry_database
_cod_related_entry_code
1 AMCSD 0008830
